data_7135281
loop_
_publ_author_name
'Pal, Anit'
'Borah, Asish'
'Das, Animesh'

_publ_section_title
;
 Chromium-catalyzed reductive alkylation of N heteroarenes using alkyl
 formates as transfer hydroalkylation reagents
;
_journal_name_full 'Chemical Communications'
_journal_paper_doi 10.1039/D5CC06076A
_journal_year 2025
_chemical_formula_moiety 'C16 H17 N O'
_chemical_formula_sum 'C16 H17 N O'
_chemical_formula_weight 239.30
_space_group_crystal_system orthorhombic
_space_group_IT_number 19
_space_group_name_Hall 'P 2ac 2ab'
_space_group_name_H-M_alt 'P 21 21 21'
_atom_sites_solution_hydrogens mixed
_atom_sites_solution_primary iterative
_audit_creation_date 2024-06-14
_audit_creation_method
;
Olex2 1.5-alpha
(compiled 2023.11.24 svn.r209d9fb2 for OlexSys, GUI svn.r6869)
;
_audit_update_record
;
2024-10-30 deposited with the CCDC.	2025-12-01 downloaded from the CCDC.
;
_cell_angle_alpha 90
_cell_angle_beta 90
_cell_angle_gamma 90
_cell_formula_units_Z 4
_cell_length_a 5.5367(3)
_cell_length_b 7.7309(4)
_cell_length_c 29.9149(15)
_cell_measurement_reflns_used 9081
_cell_measurement_temperature 295(2)
_cell_measurement_theta_max 25.27
_cell_measurement_theta_min 2.72
_cell_volume 1280.47(12)
_computing_cell_refinement 'SAINT V8.40B (?, 2016)'
_computing_data_reduction 'SAINT V8.40B (?, 2016)'
_computing_molecular_graphics 'Olex2 1.5-alpha (Dolomanov et al., 2009)'
_computing_publication_material 'Olex2 1.5-alpha (Dolomanov et al., 2009)'
_computing_structure_refinement 'SHELXL 2018/3 (Sheldrick, 2015)'
_computing_structure_solution 'olex2.solve 1.5-alpha (Bourhis et al., 2015)'
_diffrn_ambient_temperature 295.00
_diffrn_measured_fraction_theta_full 0.999
_diffrn_measured_fraction_theta_max 0.997
_diffrn_measurement_device_type 'Bruker APEX-II CCD'
_diffrn_measurement_method '\f and \w scans'
_diffrn_radiation_type MoK\a
_diffrn_radiation_wavelength 0.71073
_diffrn_reflns_av_R_equivalents 0.0608
_diffrn_reflns_av_unetI/netI 0.0419
_diffrn_reflns_Laue_measured_fraction_full 0.999
_diffrn_reflns_Laue_measured_fraction_max 0.997
_diffrn_reflns_limit_h_max 6
_diffrn_reflns_limit_h_min -6
_diffrn_reflns_limit_k_max 9
_diffrn_reflns_limit_k_min -9
_diffrn_reflns_limit_l_max 36
_diffrn_reflns_limit_l_min -35
_diffrn_reflns_number 28487
_diffrn_reflns_point_group_measured_fraction_full 0.999
_diffrn_reflns_point_group_measured_fraction_max 0.997
_diffrn_reflns_theta_full 25.242
_diffrn_reflns_theta_max 25.334
_diffrn_reflns_theta_min 2.721
_diffrn_source_current 1.4
_diffrn_source_power 0.07
_diffrn_source_voltage 50.0
_diffrn_standards_number 0
_exptl_absorpt_coefficient_mu 0.077
_exptl_absorpt_correction_T_max 0.7452
_exptl_absorpt_correction_T_min 0.6813
_exptl_absorpt_correction_type none
_exptl_absorpt_process_details
;
SADABS-2016/2 (Bruker,2016/2) was used for absorption correction.
wR2(int) was 0.1230 before and 0.0615 after correction.
The Ratio of minimum to maximum transmission is 0.9143.
The \l/2 correction factor is Not present.
;
_exptl_crystal_colour 'light yellow'
_exptl_crystal_colour_modifier light
_exptl_crystal_colour_primary yellow
_exptl_crystal_density_diffrn 1.241
_exptl_crystal_description plate
_exptl_crystal_F_000 512
_exptl_crystal_size_max 0.38
_exptl_crystal_size_mid 0.29
_exptl_crystal_size_min 0.17
_exptl_transmission_factor_max 0.7452
_exptl_transmission_factor_min 0.6813
_refine_diff_density_max 0.682
_refine_diff_density_min -0.310
_refine_diff_density_rms 0.053
_refine_ls_abs_structure_details
;
 Flack x determined using 590 quotients [(I+)-(I-)]/[(I+)+(I-)]
 (Parsons, Flack and Wagner, Acta Cryst. B69 (2013) 249-259).
;
_refine_ls_abs_structure_Flack -0.4(10)
_refine_ls_extinction_method none
_refine_ls_goodness_of_fit_ref 1.143
_refine_ls_hydrogen_treatment mixed
_refine_ls_matrix_type full
_refine_ls_number_parameters 166
_refine_ls_number_reflns 2347
_refine_ls_number_restraints 0
_refine_ls_restrained_S_all 1.143
_refine_ls_R_factor_all 0.1046
_refine_ls_R_factor_gt 0.0834
_refine_ls_shift/su_max 0.000
_refine_ls_shift/su_mean 0.000
_refine_ls_structure_factor_coef Fsqd
_refine_ls_weighting_details 'w=1/[\s^2^(Fo^2^)+(0.0546P)^2^+1.5615P] where P=(Fo^2^+2Fc^2^)/3'
_refine_ls_weighting_scheme calc
_refine_ls_wR_factor_gt 0.1708
_refine_ls_wR_factor_ref 0.1829
_reflns_Friedel_coverage 0.662
_reflns_Friedel_fraction_full 1.000
_reflns_Friedel_fraction_max 0.996
_reflns_number_gt 1931
_reflns_number_total 2347
_reflns_threshold_expression 'I > 2\s(I)'
_cod_data_source_file d5cc06076a2.cif
_cod_data_source_block ad_ap_214_0m_a
_cod_database_code 7135281
_shelx_shelxl_version_number 2018/3
_shelx_space_group_comment
;
The symmetry employed for this shelxl refinement is uniquely defined
by the following loop, which should always be used as a source of
symmetry information in preference to the above space-group names.
They are only intended as comments.
;
_olex2_refinement_description
;
1. Fixed Uiso
 At 1.2 times of:
  All C(H) groups, All C(H,H) groups
 At 1.5 times of:
  All O(H) groups
2.a Secondary CH2 refined with riding coordinates:
 C7(H7A,H7B), C8(H8A,H8B), C9(H9A,H9B), C10(H10A,H10B)
2.b Aromatic/amide H refined with riding coordinates:
 C2(H2A), C3(H3), C4(H4), C5(H5), C6(H6), C13(H13), C14(H14), C16(H16)
;
_olex2_submission_special_instructions 'No special instructions were received'

loop_
_space_group_symop_operation_xyz
'x, y, z'
'-x+1/2, -y, z+1/2'
'-x, y+1/2, -z+1/2'
'x+1/2, -y+1/2, -z'

loop_
_atom_site_label
_atom_site_type_symbol
_atom_site_fract_x
_atom_site_fract_y
_atom_site_fract_z
_atom_site_U_iso_or_equiv
_atom_site_adp_type
_atom_site_occupancy
_atom_site_site_symmetry_order
_atom_site_calc_flag
_atom_site_refinement_flags_posn
_atom_site_refinement_flags_adp
_atom_site_refinement_flags_occupancy
_atom_site_disorder_assembly
_atom_site_disorder_group
O2 O 0.6625(9) 0.7262(6) 0.51908(15) 0.0654(14) Uani 1 1 d . . . . .
H2 H 0.783(15) 0.721(13) 0.507(3) 0.098 Uiso 1 1 d . U . . .
N1 N 0.2653(8) 0.3530(6) 0.62243(15) 0.0431(11) Uani 1 1 d . . . . .
C1 C 0.1211(10) 0.6050(6) 0.66775(16) 0.0358(12) Uani 1 1 d . . . . .
C2 C -0.0501(10) 0.7306(8) 0.67677(19) 0.0483(14) Uani 1 1 d . . . . .
H2A H -0.185706 0.739799 0.658593 0.058 Uiso 1 1 calc R U . . .
C3 C -0.0226(13) 0.8421(8) 0.7122(2) 0.0614(19) Uani 1 1 d . . . . .
H3 H -0.140638 0.924642 0.718028 0.074 Uiso 1 1 calc R U . . .
C4 C 0.1765(13) 0.8325(9) 0.7390(2) 0.0612(19) Uani 1 1 d . . . . .
H4 H 0.194609 0.907979 0.762929 0.073 Uiso 1 1 calc R U . . .
C5 C 0.3496(12) 0.7107(9) 0.73013(18) 0.0558(16) Uani 1 1 d . . . . .
H5 H 0.486230 0.703591 0.748108 0.067 Uiso 1 1 calc R U . . .
C6 C 0.3220(10) 0.5988(8) 0.69480(17) 0.0434(14) Uani 1 1 d . . . . .
H6 H 0.441481 0.517273 0.689047 0.052 Uiso 1 1 calc R U . . .
C7 C 0.0774(10) 0.4781(8) 0.63014(18) 0.0456(14) Uani 1 1 d . . . . .
H7A H -0.071379 0.416361 0.636313 0.055 Uiso 1 1 calc R U . . .
H7B H 0.053207 0.543235 0.602780 0.055 Uiso 1 1 calc R U . . .
C8 C 0.2347(12) 0.1889(8) 0.6446(2) 0.0596(18) Uani 1 1 d . . . . .
H8A H 0.103381 0.126356 0.630453 0.072 Uiso 1 1 calc R U . . .
H8B H 0.190346 0.209073 0.675508 0.072 Uiso 1 1 calc R U . . .
C9 C 0.4565(17) 0.0805(10) 0.6432(3) 0.091(3) Uani 1 1 d . . . . .
H9A H 0.576517 0.130583 0.662956 0.109 Uiso 1 1 calc R U . . .
H9B H 0.418090 -0.034042 0.654389 0.109 Uiso 1 1 calc R U . . .
C10 C 0.5605(13) 0.0642(7) 0.59813(18) 0.0522(16) Uani 1 1 d . . . . .
H10A H 0.455032 -0.005879 0.579638 0.063 Uiso 1 1 calc R U . . .
H10B H 0.715951 0.006791 0.599963 0.063 Uiso 1 1 calc R U . . .
C11 C 0.5919(10) 0.2404(7) 0.57701(15) 0.0371(12) Uani 1 1 d . . . . .
C12 C 0.4393(10) 0.3763(7) 0.59011(16) 0.0360(12) Uani 1 1 d . . . . .
C13 C 0.7646(10) 0.2705(7) 0.54511(17) 0.0433(13) Uani 1 1 d . . . . .
H13 H 0.864868 0.179752 0.536591 0.052 Uiso 1 1 calc R U . . .
C14 C 0.7960(11) 0.4312(8) 0.52494(17) 0.0453(14) Uani 1 1 d . . . . .
H14 H 0.914298 0.448446 0.503319 0.054 Uiso 1 1 calc R U . . .
C15 C 0.6479(11) 0.5622(7) 0.53793(16) 0.0430(14) Uani 1 1 d . . . . .
C16 C 0.4738(11) 0.5397(7) 0.57027(17) 0.0406(13) Uani 1 1 d . . . . .
H16 H 0.378460 0.632734 0.579050 0.049 Uiso 1 1 calc R U . . .

loop_
_atom_site_aniso_label
_atom_site_aniso_U_11
_atom_site_aniso_U_22
_atom_site_aniso_U_33
_atom_site_aniso_U_23
_atom_site_aniso_U_13
_atom_site_aniso_U_12
O2 0.085(4) 0.050(3) 0.062(3) 0.019(2) 0.014(3) 0.003(3)
N1 0.041(3) 0.044(3) 0.045(3) -0.004(2) 0.010(2) 0.004(2)
C1 0.034(3) 0.037(3) 0.037(3) 0.005(2) 0.009(2) -0.006(2)
C2 0.039(3) 0.049(3) 0.056(3) 0.007(3) 0.006(3) 0.006(3)
C3 0.065(5) 0.046(3) 0.074(4) -0.011(3) 0.029(4) 0.006(3)
C4 0.073(5) 0.064(4) 0.047(3) -0.019(3) 0.017(4) -0.024(4)
C5 0.056(4) 0.068(4) 0.043(3) -0.001(3) 0.003(3) -0.011(4)
C6 0.037(3) 0.052(3) 0.041(3) 0.001(3) 0.001(3) 0.001(3)
C7 0.030(3) 0.059(3) 0.048(3) -0.005(3) -0.001(3) 0.002(3)
C8 0.059(4) 0.058(4) 0.062(4) 0.007(3) 0.013(3) -0.010(3)
C9 0.105(7) 0.068(5) 0.099(6) 0.035(4) 0.031(5) 0.015(5)
C10 0.068(4) 0.040(3) 0.049(3) -0.004(3) 0.004(3) 0.006(3)
C11 0.043(3) 0.038(3) 0.031(2) -0.008(2) -0.001(2) 0.003(3)
C12 0.040(3) 0.042(3) 0.026(2) -0.009(2) -0.006(2) -0.002(3)
C13 0.050(3) 0.039(3) 0.041(3) -0.008(3) -0.001(3) 0.009(3)
C14 0.047(3) 0.058(4) 0.031(3) -0.002(3) 0.005(2) 0.000(3)
C15 0.056(4) 0.041(3) 0.032(3) 0.007(2) 0.002(3) 0.001(3)
C16 0.048(3) 0.034(3) 0.039(3) -0.003(2) 0.000(3) 0.007(3)

loop_
_atom_type_symbol
_atom_type_description
_atom_type_scat_dispersion_real
_atom_type_scat_dispersion_imag
_atom_type_scat_source
C C 0.0033 0.0016 'International Tables Vol C Tables 4.2.6.8 and 6.1.1.4'
H H 0.0000 0.0000 'International Tables Vol C Tables 4.2.6.8 and 6.1.1.4'
N N 0.0061 0.0033 'International Tables Vol C Tables 4.2.6.8 and 6.1.1.4'
O O 0.0106 0.0060 'International Tables Vol C Tables 4.2.6.8 and 6.1.1.4'

loop_
_geom_angle_atom_site_label_1
_geom_angle_atom_site_label_2
_geom_angle_atom_site_label_3
_geom_angle
_geom_angle_site_symmetry_1
_geom_angle_site_symmetry_3
_geom_angle_publ_flag
C15 O2 H2 102(7) . . ?
C7 N1 C8 115.7(5) . . ?
C12 N1 C7 122.1(5) . . ?
C12 N1 C8 121.3(5) . . ?
C2 C1 C7 119.4(5) . . ?
C6 C1 C2 117.6(5) . . ?
C6 C1 C7 123.0(5) . . ?
C1 C2 H2A 119.5 . . ?
C3 C2 C1 121.0(6) . . ?
C3 C2 H2A 119.5 . . ?
C2 C3 H3 119.7 . . ?
C4 C3 C2 120.5(6) . . ?
C4 C3 H3 119.7 . . ?
C3 C4 H4 120.3 . . ?
C3 C4 C5 119.3(6) . . ?
C5 C4 H4 120.3 . . ?
C4 C5 H5 119.9 . . ?
C4 C5 C6 120.2(6) . . ?
C6 C5 H5 119.9 . . ?
C1 C6 H6 119.3 . . ?
C5 C6 C1 121.4(6) . . ?
C5 C6 H6 119.3 . . ?
N1 C7 C1 116.1(5) . . ?
N1 C7 H7A 108.3 . . ?
N1 C7 H7B 108.3 . . ?
C1 C7 H7A 108.3 . . ?
C1 C7 H7B 108.3 . . ?
H7A C7 H7B 107.4 . . ?
N1 C8 H8A 109.0 . . ?
N1 C8 H8B 109.0 . . ?
N1 C8 C9 112.7(5) . . ?
H8A C8 H8B 107.8 . . ?
C9 C8 H8A 109.0 . . ?
C9 C8 H8B 109.0 . . ?
C8 C9 H9A 108.9 . . ?
C8 C9 H9B 108.9 . . ?
H9A C9 H9B 107.7 . . ?
C10 C9 C8 113.4(7) . . ?
C10 C9 H9A 108.9 . . ?
C10 C9 H9B 108.9 . . ?
C9 C10 H10A 109.5 . . ?
C9 C10 H10B 109.5 . . ?
C9 C10 C11 110.6(5) . . ?
H10A C10 H10B 108.1 . . ?
C11 C10 H10A 109.5 . . ?
C11 C10 H10B 109.5 . . ?
C12 C11 C10 119.2(5) . . ?
C13 C11 C10 121.6(5) . . ?
C13 C11 C12 119.2(5) . . ?
N1 C12 C11 121.3(5) . . ?
N1 C12 C16 120.5(5) . . ?
C11 C12 C16 118.2(5) . . ?
C11 C13 H13 118.7 . . ?
C11 C13 C14 122.7(5) . . ?
C14 C13 H13 118.7 . . ?
C13 C14 H14 121.1 . . ?
C15 C14 C13 117.7(5) . . ?
C15 C14 H14 121.1 . . ?
C14 C15 O2 121.9(5) . . ?
C14 C15 C16 121.9(5) . . ?
C16 C15 O2 116.2(5) . . ?
C12 C16 H16 119.9 . . ?
C15 C16 C12 120.3(5) . . ?
C15 C16 H16 119.9 . . ?

loop_
_geom_bond_atom_site_label_1
_geom_bond_atom_site_label_2
_geom_bond_distance
_geom_bond_site_symmetry_2
_geom_bond_publ_flag
O2 H2 0.76(8) . ?
O2 C15 1.390(7) . ?
N1 C7 1.439(7) . ?
N1 C8 1.442(7) . ?
N1 C12 1.377(7) . ?
C1 C2 1.384(7) . ?
C1 C6 1.376(7) . ?
C1 C7 1.512(7) . ?
C2 H2A 0.9300 . ?
C2 C3 1.375(8) . ?
C3 H3 0.9300 . ?
C3 C4 1.364(9) . ?
C4 H4 0.9300 . ?
C4 C5 1.369(9) . ?
C5 H5 0.9300 . ?
C5 C6 1.374(8) . ?
C6 H6 0.9300 . ?
C7 H7A 0.9700 . ?
C7 H7B 0.9700 . ?
C8 H8A 0.9700 . ?
C8 H8B 0.9700 . ?
C8 C9 1.487(10) . ?
C9 H9A 0.9700 . ?
C9 H9B 0.9700 . ?
C9 C10 1.472(9) . ?
C10 H10A 0.9700 . ?
C10 H10B 0.9700 . ?
C10 C11 1.511(8) . ?
C11 C12 1.403(7) . ?
C11 C13 1.371(7) . ?
C12 C16 1.409(7) . ?
C13 H13 0.9300 . ?
C13 C14 1.393(8) . ?
C14 H14 0.9300 . ?
C14 C15 1.360(8) . ?
C15 C16 1.377(8) . ?
C16 H16 0.9300 . ?

loop_
_geom_torsion_atom_site_label_1
_geom_torsion_atom_site_label_2
_geom_torsion_atom_site_label_3
_geom_torsion_atom_site_label_4
_geom_torsion
_geom_torsion_site_symmetry_1
_geom_torsion_site_symmetry_2
_geom_torsion_site_symmetry_3
_geom_torsion_site_symmetry_4
_geom_torsion_publ_flag
O2 C15 C16 C12 177.6(5) . . . . ?
N1 C8 C9 C10 -49.9(9) . . . . ?
N1 C12 C16 C15 -179.9(5) . . . . ?
C1 C2 C3 C4 0.9(9) . . . . ?
C2 C1 C6 C5 1.4(8) . . . . ?
C2 C1 C7 N1 179.1(5) . . . . ?
C2 C3 C4 C5 0.1(9) . . . . ?
C3 C4 C5 C6 -0.3(9) . . . . ?
C4 C5 C6 C1 -0.5(9) . . . . ?
C6 C1 C2 C3 -1.6(8) . . . . ?
C6 C1 C7 N1 -2.9(8) . . . . ?
C7 N1 C8 C9 -167.8(6) . . . . ?
C7 N1 C12 C11 -167.5(5) . . . . ?
C7 N1 C12 C16 14.6(7) . . . . ?
C7 C1 C2 C3 176.4(5) . . . . ?
C7 C1 C6 C5 -176.6(5) . . . . ?
C8 N1 C7 C1 94.1(6) . . . . ?
C8 N1 C12 C11 0.9(8) . . . . ?
C8 N1 C12 C16 -177.1(6) . . . . ?
C8 C9 C10 C11 51.0(9) . . . . ?
C9 C10 C11 C12 -27.2(9) . . . . ?
C9 C10 C11 C13 153.3(6) . . . . ?
C10 C11 C12 N1 1.3(8) . . . . ?
C10 C11 C12 C16 179.4(5) . . . . ?
C10 C11 C13 C14 179.6(5) . . . . ?
C11 C12 C16 C15 2.0(8) . . . . ?
C11 C13 C14 C15 0.1(8) . . . . ?
C12 N1 C7 C1 -97.0(6) . . . . ?
C12 N1 C8 C9 23.1(9) . . . . ?
C12 C11 C13 C14 0.1(8) . . . . ?
C13 C11 C12 N1 -179.1(5) . . . . ?
C13 C11 C12 C16 -1.1(7) . . . . ?
C13 C14 C15 O2 -178.7(5) . . . . ?
C13 C14 C15 C16 0.8(8) . . . . ?
C14 C15 C16 C12 -1.9(8) . . . . ?
